data_7061943
loop_
_publ_author_name
'Xu, Songsong'
'Shao, Yingbo'
'Zheng, Hanliang'
'Leng, Xuebing'
'Xue, Xiao-Song'
'Shen, Qilong'

_publ_section_title
;
 Preparation, characterization and reactivity of trifluoromethoxy
 palladium(ii) complexes
;
_journal_issue 43
_journal_name_full 'New Journal of Chemistry'
_journal_page_first 20760
_journal_page_last 20767
_journal_paper_doi 10.1039/D2NJ04198G
_journal_volume 46
_journal_year 2022
_chemical_formula_moiety 'C20 H18 F6 N2 O Pd'
_chemical_formula_sum 'C20 H18 F6 N2 O Pd'
_chemical_formula_weight 522.76
_space_group_crystal_system monoclinic
_space_group_IT_number 14
_space_group_name_Hall '-P 2yn'
_space_group_name_H-M_alt 'P 1 21/n 1'
_atom_sites_solution_hydrogens geom
_atom_sites_solution_primary dual
_audit_creation_date 2022-09-15
_audit_creation_method
;
Olex2 1.5
(compiled 2022.04.07 svn.rca3783a0 for OlexSys, GUI svn.r6498)
;
_audit_update_record
;
2022-09-25 deposited with the CCDC.	2022-09-27 downloaded from the CCDC.
;
_cell_angle_alpha 90
_cell_angle_beta 105.432(3)
_cell_angle_gamma 90
_cell_formula_units_Z 4
_cell_length_a 13.1935(5)
_cell_length_b 11.4522(5)
_cell_length_c 14.0786(6)
_cell_measurement_reflns_used 5839
_cell_measurement_temperature 170.0
_cell_measurement_theta_max 53.69
_cell_measurement_theta_min 3.55
_cell_volume 2050.51(15)
_computing_cell_refinement 'SAINT v8.37A (Bruker, 2015)'
_computing_data_collection 'Bruker APEX2'
_computing_data_reduction 'SAINT v8.37A (Bruker, 2015)'
_computing_molecular_graphics 'Olex2 1.5 (Dolomanov et al., 2009)'
_computing_publication_material 'Olex2 1.5 (Dolomanov et al., 2009)'
_computing_structure_refinement 'SHELXL 2016/6 (Sheldrick, 2015)'
_computing_structure_solution 'ShelXT (Sheldrick, 2015)'
_diffrn_ambient_temperature 170.0
_diffrn_measured_fraction_theta_full 0.991
_diffrn_measured_fraction_theta_max 0.990
_diffrn_measurement_device_type 'Bruker D8 Venture'
_diffrn_measurement_method '\f and \w scans'
_diffrn_radiation_type GaK\a
_diffrn_radiation_wavelength 1.34139
_diffrn_reflns_av_R_equivalents 0.1270
_diffrn_reflns_av_unetI/netI 0.1098
_diffrn_reflns_Laue_measured_fraction_full 0.991
_diffrn_reflns_Laue_measured_fraction_max 0.990
_diffrn_reflns_limit_h_max 16
_diffrn_reflns_limit_h_min -16
_diffrn_reflns_limit_k_max 11
_diffrn_reflns_limit_k_min -13
_diffrn_reflns_limit_l_max 17
_diffrn_reflns_limit_l_min -17
_diffrn_reflns_number 20044
_diffrn_reflns_point_group_measured_fraction_full 0.991
_diffrn_reflns_point_group_measured_fraction_max 0.990
_diffrn_reflns_theta_full 53.594
_diffrn_reflns_theta_max 54.995
_diffrn_reflns_theta_min 3.551
_diffrn_source_current 2.86
_diffrn_source_power 0.1995708
_diffrn_source_voltage 69.78
_diffrn_standards_number 0
_exptl_absorpt_coefficient_mu 5.273
_exptl_absorpt_correction_T_max 0.7508
_exptl_absorpt_correction_T_min 0.4564
_exptl_absorpt_correction_type multi-scan
_exptl_absorpt_process_details
'SADABS-2016/2 (Bruker,2016/2) was used for absorption correction. wR2(int) was 0.1691 before and 0.0986 after correction. The Ratio of minimum to maximum transmission is 0.6079. The \l/2 correction factor is Not present.'
_exptl_crystal_colour colourless
_exptl_crystal_colour_primary colourless
_exptl_crystal_density_diffrn 1.693
_exptl_crystal_description block
_exptl_crystal_F_000 1040
_exptl_crystal_size_max 0.05
_exptl_crystal_size_mid 0.03
_exptl_crystal_size_min 0.02
_refine_diff_density_max 1.705
_refine_diff_density_min -1.624
_refine_diff_density_rms 0.192
_refine_ls_extinction_method none
_refine_ls_goodness_of_fit_ref 1.059
_refine_ls_hydrogen_treatment constr
_refine_ls_matrix_type full
_refine_ls_number_parameters 273
_refine_ls_number_reflns 3867
_refine_ls_number_restraints 31
_refine_ls_restrained_S_all 1.082
_refine_ls_R_factor_all 0.1456
_refine_ls_R_factor_gt 0.0908
_refine_ls_shift/su_max 0.000
_refine_ls_shift/su_mean 0.000
_refine_ls_structure_factor_coef Fsqd
_refine_ls_weighting_details 'w=1/[\s^2^(Fo^2^)+(0.1201P)^2^+8.4192P] where P=(Fo^2^+2Fc^2^)/3'
_refine_ls_weighting_scheme calc
_refine_ls_wR_factor_gt 0.2049
_refine_ls_wR_factor_ref 0.2376
_reflns_Friedel_coverage 0.000
_reflns_number_gt 2481
_reflns_number_total 3867
_reflns_threshold_expression 'I > 2\s(I)'
_cod_data_source_file d2nj04198g2.cif
_cod_data_source_block mj20037_0m
_cod_depositor_comments 'Adding full bibliography for 7061942--7061946.cif.'
_cod_database_code 7061943
_shelx_shelxl_version_number 2016/6
_shelx_space_group_comment
;
The symmetry employed for this shelxl refinement is uniquely defined
by the following loop, which should always be used as a source of
symmetry information in preference to the above space-group names.
They are only intended as comments.
;
_shelx_estimated_absorpt_t_max 0.902
_shelx_estimated_absorpt_t_min 0.778
_olex2_refinement_description
;
1. Fixed Uiso
 At 1.2 times of:
  All C(H) groups
 At 1.5 times of:
  All C(H,H,H) groups
2. Rigid bond restraints
 O1, C2
 with sigma for 1-2 distances of 0.005 and sigma for 1-3 distances of 0.005
3. Uiso/Uaniso restraints and constraints
O1 \\sim C2: within 2A with sigma of 0.005 and sigma for terminal atoms of 0.01
within 2A
C20 \\sim F4 \\sim F6 \\sim F5: within 2A with sigma of 0.01 and sigma for
terminal atoms of 0.02 within 2A
4.a Aromatic/amide H refined with riding coordinates:
 C3(H3), C4(H4), C6(H6), C7(H7), C9(H9), C10(H10), C12(H12), C13(H13),
 C15(H15), C16(H16), C18(H18), C19(H19)
4.b Idealised Me refined as rotating group:
 C8(H8A,H8B,H8C), C14(H14A,H14B,H14C)
;
_olex2_submission_special_instructions 'No special instructions were received'

loop_
_space_group_symop_operation_xyz
'x, y, z'
'-x+1/2, y+1/2, -z+1/2'
'-x, -y, -z'
'x-1/2, -y-1/2, z-1/2'

loop_
_atom_site_label
_atom_site_type_symbol
_atom_site_fract_x
_atom_site_fract_y
_atom_site_fract_z
_atom_site_U_iso_or_equiv
_atom_site_adp_type
_atom_site_occupancy
_atom_site_site_symmetry_order
_atom_site_calc_flag
_atom_site_refinement_flags_posn
_atom_site_refinement_flags_adp
_atom_site_refinement_flags_occupancy
_atom_site_disorder_assembly
_atom_site_disorder_group
Pd1 Pd 0.36352(5) 0.70711(6) 0.53974(5) 0.0353(3) Uani 1 1 d . . . . .
F1 F 0.4993(11) 0.5916(11) 0.4113(7) 0.169(6) Uani 1 1 d . . . . .
F2 F 0.5541(7) 0.7646(14) 0.4132(7) 0.144(5) Uani 1 1 d . . . . .
F3 F 0.4635(7) 0.6943(8) 0.2797(5) 0.090(3) Uani 1 1 d . . . . .
F4 F 0.2930(11) 0.4943(10) 0.9738(6) 0.160(5) Uani 1 1 d . U . . .
F5 F 0.4072(8) 0.6195(11) 1.0283(5) 0.121(3) Uani 1 1 d . U . . .
F6 F 0.2571(9) 0.6643(12) 0.9948(7) 0.134(4) Uani 1 1 d . U . . .
O1 O 0.3864(5) 0.7357(6) 0.3968(5) 0.0400(15) Uani 1 1 d . U . . .
N1 N 0.2274(6) 0.6220(8) 0.4759(5) 0.0381(19) Uani 1 1 d . . . . .
N2 N 0.4961(6) 0.7956(7) 0.6059(5) 0.0338(18) Uani 1 1 d . . . . .
C1 C 0.3445(7) 0.6777(8) 0.6718(7) 0.034(2) Uani 1 1 d . . . . .
C2 C 0.4679(10) 0.6987(11) 0.3773(8) 0.053(2) Uani 1 1 d . U . . .
C3 C 0.2201(8) 0.5049(10) 0.4722(8) 0.047(3) Uani 1 1 d . . . . .
H3 H 0.280601 0.459925 0.502593 0.057 Uiso 1 1 calc R . . . .
C4 C 0.1289(9) 0.4478(12) 0.4264(9) 0.061(3) Uani 1 1 d . . . . .
H4 H 0.126962 0.364864 0.426034 0.073 Uiso 1 1 calc R . . . .
C5 C 0.0392(8) 0.5107(12) 0.3804(7) 0.051(3) Uani 1 1 d . . . . .
C6 C 0.0487(8) 0.6310(12) 0.3851(8) 0.054(3) Uani 1 1 d . . . . .
H6 H -0.010374 0.678058 0.354846 0.065 Uiso 1 1 calc R . . . .
C7 C 0.1405(7) 0.6831(10) 0.4320(8) 0.046(3) Uani 1 1 d . . . . .
H7 H 0.143652 0.765974 0.433910 0.056 Uiso 1 1 calc R . . . .
C8 C -0.0616(9) 0.4494(13) 0.3302(9) 0.068(4) Uani 1 1 d . . . . .
H8A H -0.092032 0.414676 0.379937 0.103 Uiso 1 1 calc GR . . . .
H8B H -0.047143 0.387843 0.287206 0.103 Uiso 1 1 calc GR . . . .
H8C H -0.111208 0.505717 0.290677 0.103 Uiso 1 1 calc GR . . . .
C9 C 0.5881(8) 0.7437(10) 0.6457(8) 0.043(3) Uani 1 1 d . . . . .
H9 H 0.590835 0.660776 0.647742 0.052 Uiso 1 1 calc R . . . .
C10 C 0.6782(8) 0.8047(10) 0.6834(8) 0.049(3) Uani 1 1 d . . . . .
H10 H 0.741810 0.764090 0.711923 0.058 Uiso 1 1 calc R . . . .
C11 C 0.6781(9) 0.9243(12) 0.6806(7) 0.053(3) Uani 1 1 d . . . . .
C12 C 0.5844(10) 0.9789(10) 0.6397(8) 0.057(3) Uani 1 1 d . . . . .
H12 H 0.580918 1.061750 0.636160 0.068 Uiso 1 1 calc R . . . .
C13 C 0.4947(9) 0.9128(10) 0.6034(7) 0.048(3) Uani 1 1 d . . . . .
H13 H 0.429952 0.951592 0.575666 0.058 Uiso 1 1 calc R . . . .
C14 C 0.7769(10) 0.9965(13) 0.7182(9) 0.078(4) Uani 1 1 d . . . . .
H14A H 0.796276 0.997869 0.790442 0.118 Uiso 1 1 calc GR . . . .
H14B H 0.764154 1.076408 0.693003 0.118 Uiso 1 1 calc GR . . . .
H14C H 0.834330 0.961869 0.695615 0.118 Uiso 1 1 calc GR . . . .
C15 C 0.2816(7) 0.7427(10) 0.7152(7) 0.040(2) Uani 1 1 d . . . . .
H15 H 0.241935 0.805448 0.679571 0.048 Uiso 1 1 calc R . . . .
C16 C 0.2746(8) 0.7190(10) 0.8097(7) 0.045(3) Uani 1 1 d . . . . .
H16 H 0.233595 0.768018 0.839336 0.054 Uiso 1 1 calc R . . . .
C17 C 0.3268(8) 0.6246(11) 0.8609(7) 0.045(3) Uani 1 1 d . . . . .
C18 C 0.3860(8) 0.5554(11) 0.8170(8) 0.053(3) Uani 1 1 d . . . . .
H18 H 0.421796 0.489708 0.851537 0.064 Uiso 1 1 calc R . . . .
C19 C 0.3947(8) 0.5796(10) 0.7226(7) 0.049(3) Uani 1 1 d . . . . .
H19 H 0.434654 0.529522 0.692681 0.059 Uiso 1 1 calc R . . . .
C20 C 0.3229(14) 0.5960(17) 0.9600(10) 0.096(4) Uani 1 1 d . U . . .

loop_
_atom_site_aniso_label
_atom_site_aniso_U_11
_atom_site_aniso_U_22
_atom_site_aniso_U_33
_atom_site_aniso_U_23
_atom_site_aniso_U_13
_atom_site_aniso_U_12
Pd1 0.0315(4) 0.0367(5) 0.0371(4) 0.0010(3) 0.0079(3) 0.0008(3)
F1 0.270(14) 0.163(11) 0.093(7) 0.039(7) 0.080(8) 0.163(11)
F2 0.057(5) 0.285(17) 0.094(7) -0.027(8) 0.028(5) -0.024(8)
F3 0.111(7) 0.115(7) 0.056(4) -0.005(4) 0.042(4) 0.004(5)
F4 0.305(12) 0.125(8) 0.067(5) -0.004(5) 0.081(7) -0.114(9)
F5 0.116(6) 0.195(9) 0.042(4) 0.010(5) 0.004(4) -0.013(7)
F6 0.148(8) 0.199(10) 0.079(5) 0.030(6) 0.071(5) 0.042(7)
O1 0.037(3) 0.040(4) 0.041(3) 0.001(3) 0.008(3) -0.002(3)
N1 0.035(4) 0.040(6) 0.041(4) 0.004(4) 0.013(3) 0.002(4)
N2 0.045(5) 0.026(5) 0.033(4) 0.004(3) 0.014(3) 0.001(4)
C1 0.033(5) 0.028(6) 0.038(5) 0.000(4) 0.003(4) 0.001(4)
C2 0.051(4) 0.053(5) 0.050(4) -0.002(4) 0.007(4) 0.006(4)
C3 0.034(6) 0.034(7) 0.068(7) 0.005(5) 0.003(5) 0.003(5)
C4 0.060(8) 0.048(8) 0.070(7) 0.003(6) 0.008(6) -0.013(6)
C5 0.047(6) 0.076(10) 0.032(5) -0.014(5) 0.013(4) -0.018(6)
C6 0.038(6) 0.070(10) 0.053(6) 0.000(6) 0.009(5) -0.001(6)
C7 0.030(5) 0.050(8) 0.054(6) 0.002(5) 0.003(5) -0.001(5)
C8 0.049(7) 0.095(11) 0.059(7) -0.011(7) 0.011(6) -0.027(7)
C9 0.037(6) 0.036(6) 0.053(6) 0.006(5) 0.005(5) -0.001(5)
C10 0.033(6) 0.055(8) 0.055(6) 0.005(5) 0.006(5) -0.009(5)
C11 0.054(7) 0.071(9) 0.036(5) -0.001(5) 0.017(5) -0.027(6)
C12 0.083(9) 0.036(7) 0.050(6) -0.007(5) 0.016(6) -0.007(7)
C13 0.055(7) 0.041(8) 0.044(6) -0.004(5) 0.007(5) 0.006(6)
C14 0.075(9) 0.099(12) 0.059(7) -0.011(8) 0.013(7) -0.041(8)
C15 0.030(5) 0.041(6) 0.047(6) -0.001(5) 0.009(4) 0.002(5)
C16 0.031(5) 0.070(9) 0.032(5) -0.008(5) 0.005(4) -0.004(5)
C17 0.035(5) 0.057(8) 0.041(5) 0.002(5) 0.008(4) -0.012(5)
C18 0.053(7) 0.053(8) 0.054(6) 0.017(6) 0.015(5) 0.005(6)
C19 0.054(7) 0.051(8) 0.048(6) -0.004(5) 0.023(5) 0.005(6)
C20 0.121(9) 0.133(10) 0.048(6) 0.001(7) 0.048(6) -0.035(9)

loop_
_atom_type_symbol
_atom_type_description
_atom_type_scat_dispersion_real
_atom_type_scat_dispersion_imag
_atom_type_scat_source
C C 0.0148 0.0070 'International Tables Vol C Tables 4.2.6.8 and 6.1.1.4'
H H 0.0000 0.0000 'International Tables Vol C Tables 4.2.6.8 and 6.1.1.4'
F F 0.0599 0.0411 'International Tables Vol C Tables 4.2.6.8 and 6.1.1.4'
N N 0.0253 0.0136 'International Tables Vol C Tables 4.2.6.8 and 6.1.1.4'
O O 0.0412 0.0250 'International Tables Vol C Tables 4.2.6.8 and 6.1.1.4'
Pd Pd 0.0665 3.1312 'International Tables Vol C Tables 4.2.6.8 and 6.1.1.4'

loop_
_geom_angle_atom_site_label_1
_geom_angle_atom_site_label_2
_geom_angle_atom_site_label_3
_geom_angle
_geom_angle_site_symmetry_1
_geom_angle_site_symmetry_3
_geom_angle_publ_flag
N1 Pd1 O1 89.2(3) . . ?
N2 Pd1 O1 92.0(3) . . ?
N2 Pd1 N1 177.9(3) . . ?
C1 Pd1 O1 178.7(3) . . ?
C1 Pd1 N1 90.9(3) . . ?
C1 Pd1 N2 87.9(3) . . ?
C2 O1 Pd1 119.9(7) . . ?
C3 N1 Pd1 122.8(7) . . ?
C3 N1 C7 117.3(9) . . ?
C7 N1 Pd1 119.9(7) . . ?
C9 N2 Pd1 123.3(7) . . ?
C9 N2 C13 117.5(9) . . ?
C13 N2 Pd1 119.0(7) . . ?
C15 C1 Pd1 124.9(7) . . ?
C15 C1 C19 117.8(9) . . ?
C19 C1 Pd1 117.3(7) . . ?
F1 C2 F2 103.2(11) . . ?
F1 C2 F3 104.6(10) . . ?
F2 C2 F3 101.8(10) . . ?
O1 C2 F1 115.8(12) . . ?
O1 C2 F2 114.6(11) . . ?
O1 C2 F3 115.2(10) . . ?
N1 C3 H3 118.7 . . ?
N1 C3 C4 122.6(10) . . ?
C4 C3 H3 118.7 . . ?
C3 C4 H4 119.9 . . ?
C3 C4 C5 120.3(12) . . ?
C5 C4 H4 119.9 . . ?
C4 C5 C8 120.9(12) . . ?
C6 C5 C4 116.0(10) . . ?
C6 C5 C8 123.0(12) . . ?
C5 C6 H6 119.3 . . ?
C7 C6 C5 121.3(11) . . ?
C7 C6 H6 119.3 . . ?
N1 C7 C6 122.5(11) . . ?
N1 C7 H7 118.7 . . ?
C6 C7 H7 118.7 . . ?
C5 C8 H8A 109.5 . . ?
C5 C8 H8B 109.5 . . ?
C5 C8 H8C 109.5 . . ?
H8A C8 H8B 109.5 . . ?
H8A C8 H8C 109.5 . . ?
H8B C8 H8C 109.5 . . ?
N2 C9 H9 118.7 . . ?
N2 C9 C10 122.6(11) . . ?
C10 C9 H9 118.7 . . ?
C9 C10 H10 119.7 . . ?
C9 C10 C11 120.6(11) . . ?
C11 C10 H10 119.7 . . ?
C10 C11 C14 122.7(12) . . ?
C12 C11 C10 117.6(10) . . ?
C12 C11 C14 119.7(12) . . ?
C11 C12 H12 120.2 . . ?
C11 C12 C13 119.6(11) . . ?
C13 C12 H12 120.2 . . ?
N2 C13 C12 122.3(10) . . ?
N2 C13 H13 118.9 . . ?
C12 C13 H13 118.9 . . ?
C11 C14 H14A 109.5 . . ?
C11 C14 H14B 109.5 . . ?
C11 C14 H14C 109.5 . . ?
H14A C14 H14B 109.5 . . ?
H14A C14 H14C 109.5 . . ?
H14B C14 H14C 109.5 . . ?
C1 C15 H15 119.2 . . ?
C1 C15 C16 121.6(10) . . ?
C16 C15 H15 119.2 . . ?
C15 C16 H16 119.9 . . ?
C17 C16 C15 120.3(10) . . ?
C17 C16 H16 119.9 . . ?
C16 C17 C20 122.7(12) . . ?
C18 C17 C16 118.9(10) . . ?
C18 C17 C20 118.4(12) . . ?
C17 C18 H18 119.4 . . ?
C17 C18 C19 121.1(11) . . ?
C19 C18 H18 119.4 . . ?
C1 C19 H19 120.0 . . ?
C18 C19 C1 120.0(10) . . ?
C18 C19 H19 120.0 . . ?
F4 C20 F5 108.7(16) . . ?
F4 C20 F6 102.8(13) . . ?
F4 C20 C17 116.8(14) . . ?
F5 C20 F6 96.8(13) . . ?
F5 C20 C17 115.2(12) . . ?
F6 C20 C17 114.2(15) . . ?

loop_
_geom_bond_atom_site_label_1
_geom_bond_atom_site_label_2
_geom_bond_distance
_geom_bond_site_symmetry_2
_geom_bond_publ_flag
Pd1 O1 2.139(7) . ?
Pd1 N1 2.031(8) . ?
Pd1 N2 2.022(8) . ?
Pd1 C1 1.970(9) . ?
F1 C2 1.340(15) . ?
F2 C2 1.347(15) . ?
F3 C2 1.362(13) . ?
F4 C20 1.261(18) . ?
F5 C20 1.290(17) . ?
F6 C20 1.35(2) . ?
O1 C2 1.251(14) . ?
N1 C3 1.345(13) . ?
N1 C7 1.345(12) . ?
N2 C9 1.334(12) . ?
N2 C13 1.343(13) . ?
C1 C15 1.374(14) . ?
C1 C19 1.401(14) . ?
C3 H3 0.9500 . ?
C3 C4 1.371(14) . ?
C4 H4 0.9500 . ?
C4 C5 1.389(16) . ?
C5 C6 1.384(17) . ?
C5 C8 1.504(14) . ?
C6 H6 0.9500 . ?
C6 C7 1.353(14) . ?
C7 H7 0.9500 . ?
C8 H8A 0.9800 . ?
C8 H8B 0.9800 . ?
C8 H8C 0.9800 . ?
C9 H9 0.9500 . ?
C9 C10 1.359(14) . ?
C10 H10 0.9500 . ?
C10 C11 1.371(16) . ?
C11 C12 1.369(16) . ?
C11 C14 1.515(15) . ?
C12 H12 0.9500 . ?
C12 C13 1.383(15) . ?
C13 H13 0.9500 . ?
C14 H14A 0.9800 . ?
C14 H14B 0.9800 . ?
C14 H14C 0.9800 . ?
C15 H15 0.9500 . ?
C15 C16 1.384(14) . ?
C16 H16 0.9500 . ?
C16 C17 1.378(15) . ?
C17 C18 1.371(15) . ?
C17 C20 1.447(15) . ?
C18 H18 0.9500 . ?
C18 C19 1.391(14) . ?
C19 H19 0.9500 . ?
